data_7023939
loop_
_publ_author_name
'Barros, Wdeson P.'
'Inglis, Ross'
'Nichol, Gary S.'
'Rajeshkumar, Thayalan'
'Rajaraman, Gopalan'
'Piligkos, Stergios'
'Stumpf, Humberto O.'
'Brechin, Euan K.'

_publ_section_title
;
 From antiferromagnetic to ferromagnetic exchange in a family of
 oxime-based Mn(III) dimers: a magneto-structural study.
;
_journal_issue 47
_journal_name_full 'Dalton transactions (Cambridge, England : 2003)'
_journal_page_first 16510
_journal_page_last 16517
_journal_paper_doi 10.1039/c3dt52009a
_journal_volume 42
_journal_year 2013
_chemical_formula_moiety '2 C49 H45 Mn2 N9 O3 2+, 4 Cl O4 -, C H4 O'
_chemical_formula_sum 'C99 H94 Cl4 Mn4 N18 O23'
_chemical_formula_weight 2265.48
_chemical_name_systematic
;
 ?
;
_space_group_IT_number 14
_symmetry_cell_setting monoclinic
_symmetry_space_group_name_Hall '-P 2ybc'
_symmetry_space_group_name_H-M 'P 1 21/c 1'
_atom_sites_solution_hydrogens geom
_atom_sites_solution_primary charge-flipping
_atom_sites_solution_secondary difmap
_audit_creation_method SHELXL-97
_cell_angle_alpha 90.00
_cell_angle_beta 97.4164(16)
_cell_angle_gamma 90.00
_cell_formula_units_Z 2
_cell_length_a 11.3801(2)
_cell_length_b 22.7282(4)
_cell_length_c 19.6458(4)
_cell_measurement_reflns_used 13281
_cell_measurement_temperature 120(2)
_cell_measurement_theta_max 28.6998
_cell_measurement_theta_min 2.8318
_cell_volume 5038.86(16)
_computing_cell_refinement 'CrysAlisPro (Agilent Technologies, 2011)'
_computing_data_collection 'CrysAlisPro (Agilent Technologies, 2011)'
_computing_data_reduction 'CrysAlisPro (Agilent Technologies, 2011)'
_computing_molecular_graphics 'DIAMOND (Brandenburg & Putz, 1999)'
_computing_publication_material 'SHELXTL (Sheldrick, 2008) and local programs'
_computing_structure_refinement 'SHELXTL (Sheldrick, 2008)'
_computing_structure_solution 'Superflip (Palatinus & Chapuis, 2007)'
_diffrn_ambient_temperature 120(2)
_diffrn_detector_area_resol_mean 10.3147
_diffrn_measured_fraction_theta_full 0.994
_diffrn_measured_fraction_theta_max 0.877
_diffrn_measurement_device_type 'Agilent Technologies SuperNova'
_diffrn_measurement_method '\w scans'
_diffrn_radiation_monochromator 'mirror optics'
_diffrn_radiation_source microsource
_diffrn_radiation_type MoK\a
_diffrn_radiation_wavelength 0.71073
_diffrn_reflns_av_R_equivalents 0.0447
_diffrn_reflns_av_sigmaI/netI 0.0518
_diffrn_reflns_limit_h_max 15
_diffrn_reflns_limit_h_min -15
_diffrn_reflns_limit_k_max 29
_diffrn_reflns_limit_k_min -29
_diffrn_reflns_limit_l_max 23
_diffrn_reflns_limit_l_min -25
_diffrn_reflns_number 41286
_diffrn_reflns_theta_full 26.00
_diffrn_reflns_theta_max 28.76
_diffrn_reflns_theta_min 2.84
_exptl_absorpt_coefficient_mu 0.678
_exptl_absorpt_correction_T_max 0.8819
_exptl_absorpt_correction_T_min 0.8585
_exptl_absorpt_correction_type gaussian
_exptl_absorpt_process_details
;
CrysAlisPro, Agilent Technologies,
Version 1.171.35.21d (release 25-05-2012 CrysAlis171 .NET)
(compiled May 25 2012,16:20:25)
Numerical absorption correction based on gaussian integration over
   a multifaceted crystal model
;
_exptl_crystal_colour 'dark brown'
_exptl_crystal_density_diffrn 1.493
_exptl_crystal_density_method 'not measured'
_exptl_crystal_description block
_exptl_crystal_F_000 2332
_exptl_crystal_size_max 0.23
_exptl_crystal_size_mid 0.20
_exptl_crystal_size_min 0.19
_refine_diff_density_max 0.588
_refine_diff_density_min -0.420
_refine_diff_density_rms 0.063
_refine_ls_extinction_method none
_refine_ls_goodness_of_fit_ref 1.047
_refine_ls_hydrogen_treatment constr
_refine_ls_matrix_type full
_refine_ls_number_parameters 769
_refine_ls_number_reflns 11501
_refine_ls_number_restraints 60
_refine_ls_restrained_S_all 1.047
_refine_ls_R_factor_all 0.0680
_refine_ls_R_factor_gt 0.0440
_refine_ls_shift/su_max 0.001
_refine_ls_shift/su_mean 0.000
_refine_ls_structure_factor_coef Fsqd
_refine_ls_weighting_details 'calc w=1/[\s^2^(Fo^2^)+(0.0363P)^2^+3.0460P] where P=(Fo^2^+2Fc^2^)/3'
_refine_ls_weighting_scheme calc
_refine_ls_wR_factor_gt 0.0927
_refine_ls_wR_factor_ref 0.1043
_reflns_number_gt 8573
_reflns_number_total 11501
_reflns_threshold_expression I>2\s(I)
_cod_data_source_file c3dt52009a.txt
_cod_data_source_block 4-eb2190
_cod_original_cell_volume 5038.87(16)
_cod_original_sg_symbol_H-M 'P 21/c'
_cod_database_code 7023939

loop_
_symmetry_equiv_pos_as_xyz
'x, y, z'
'-x, y+1/2, -z+1/2'
'-x, -y, -z'
'x, -y-1/2, z-1/2'

loop_
_atom_site_label
_atom_site_type_symbol
_atom_site_fract_x
_atom_site_fract_y
_atom_site_fract_z
_atom_site_U_iso_or_equiv
_atom_site_adp_type
_atom_site_occupancy
_atom_site_symmetry_multiplicity
_atom_site_calc_flag
_atom_site_refinement_flags
_atom_site_disorder_assembly
_atom_site_disorder_group
Mn1 Mn 0.35615(3) 0.627924(15) 0.302766(17) 0.02191(9) Uani 1 1 d . . .
Mn2 Mn 0.08718(3) 0.649441(15) 0.255162(17) 0.02226(9) Uani 1 1 d . . .
O1 O 0.49484(14) 0.58462(7) 0.29788(8) 0.0300(4) Uani 1 1 d . . .
O2 O 0.15262(13) 0.58358(7) 0.21511(8) 0.0283(4) Uani 1 1 d . . .
O3 O 0.22069(13) 0.66927(7) 0.30779(8) 0.0259(4) Uani 1 1 d . . .
N1 N 0.26899(15) 0.56841(8) 0.23869(9) 0.0226(4) Uani 1 1 d . . .
N2 N 0.45294(16) 0.69854(8) 0.36493(9) 0.0222(4) Uani 1 1 d . . .
N3 N 0.36028(17) 0.59737(9) 0.40970(10) 0.0277(4) Uani 1 1 d . . .
N4 N 0.68840(17) 0.77868(9) 0.38099(10) 0.0289(5) Uani 1 1 d . . .
N5 N 0.41067(16) 0.68961(9) 0.22369(9) 0.0251(4) Uani 1 1 d . . .
N6 N -0.01648(16) 0.71902(8) 0.29297(10) 0.0260(4) Uani 1 1 d . . .
N7 N 0.00818(17) 0.60771(9) 0.34392(10) 0.0301(5) Uani 1 1 d . . .
N8 N -0.07490(16) 0.62657(8) 0.20289(9) 0.0240(4) Uani 1 1 d . . .
N9 N 0.09587(17) 0.72444(9) 0.18104(10) 0.0306(5) Uani 1 1 d . . .
C1 C 0.5137(2) 0.53235(10) 0.27167(11) 0.0228(5) Uani 1 1 d . . .
C2 C 0.6286(2) 0.50880(11) 0.28566(12) 0.0283(5) Uani 1 1 d . . .
H2 H 0.6869 0.5296 0.3153 0.034 Uiso 1 1 calc R . .
C3 C 0.6581(2) 0.45650(11) 0.25745(13) 0.0325(6) Uani 1 1 d . . .
H3 H 0.7366 0.4417 0.2673 0.039 Uiso 1 1 calc R . .
C4 C 0.5744(2) 0.42512(11) 0.21474(14) 0.0373(6) Uani 1 1 d . . .
H4 H 0.5953 0.3892 0.1947 0.045 Uiso 1 1 calc R . .
C5 C 0.4609(2) 0.44637(11) 0.20167(13) 0.0313(6) Uani 1 1 d . . .
H5 H 0.4032 0.4242 0.1732 0.038 Uiso 1 1 calc R . .
C6 C 0.4275(2) 0.50006(10) 0.22926(11) 0.0231(5) Uani 1 1 d . . .
C7 C 0.3050(2) 0.52024(10) 0.21206(11) 0.0220(5) Uani 1 1 d . . .
C8 C 0.2174(2) 0.48776(10) 0.16251(11) 0.0227(5) Uani 1 1 d . . .
C9 C 0.1278(2) 0.45453(10) 0.18571(12) 0.0264(5) Uani 1 1 d . . .
H9 H 0.1269 0.4486 0.2335 0.032 Uiso 1 1 calc R . .
C10 C 0.1306(2) 0.47084(11) 0.04623(12) 0.0341(6) Uani 1 1 d . . .
H10 H 0.1316 0.4762 -0.0016 0.041 Uiso 1 1 calc R . .
C11 C 0.0410(2) 0.43830(11) 0.06931(13) 0.0349(6) Uani 1 1 d . . .
H11 H -0.0196 0.4216 0.0374 0.042 Uiso 1 1 calc R . .
C12 C 0.0400(2) 0.43013(11) 0.13885(13) 0.0318(6) Uani 1 1 d . . .
H12 H -0.0214 0.4076 0.1547 0.038 Uiso 1 1 calc R . .
C13 C 0.2192(2) 0.49577(11) 0.09283(12) 0.0293(5) Uani 1 1 d . . .
H13 H 0.2807 0.5182 0.0769 0.035 Uiso 1 1 calc R . .
C14 C 0.3952(2) 0.70138(11) 0.42859(11) 0.0275(5) Uani 1 1 d . . .
H14A H 0.3162 0.7199 0.4184 0.033 Uiso 1 1 calc R . .
H14B H 0.4437 0.7257 0.4634 0.033 Uiso 1 1 calc R . .
C15 C 0.3822(2) 0.64021(11) 0.45649(12) 0.0276(5) Uani 1 1 d . . .
C16 C 0.3905(2) 0.62842(13) 0.52604(13) 0.0398(7) Uani 1 1 d . . .
H16 H 0.4046 0.6594 0.5586 0.048 Uiso 1 1 calc R . .
C17 C 0.3779(3) 0.57132(14) 0.54763(15) 0.0497(8) Uani 1 1 d . . .
H17 H 0.3845 0.5624 0.5952 0.060 Uiso 1 1 calc R . .
C18 C 0.3559(3) 0.52742(13) 0.49940(15) 0.0452(7) Uani 1 1 d . . .
H18 H 0.3462 0.4878 0.5131 0.054 Uiso 1 1 calc R . .
C19 C 0.3481(2) 0.54196(12) 0.43086(14) 0.0368(6) Uani 1 1 d . . .
H19 H 0.3335 0.5117 0.3975 0.044 Uiso 1 1 calc R . .
C20 C 0.58271(19) 0.68599(10) 0.38061(11) 0.0232(5) Uani 1 1 d . . .
H20A H 0.6150 0.6789 0.3369 0.028 Uiso 1 1 calc R . .
H20B H 0.5932 0.6493 0.4079 0.028 Uiso 1 1 calc R . .
C21 C 0.6539(2) 0.73420(10) 0.41926(11) 0.0239(5) Uani 1 1 d . . .
C22 C 0.6824(2) 0.73210(11) 0.48968(12) 0.0302(5) Uani 1 1 d . . .
H22 H 0.6582 0.6996 0.5150 0.036 Uiso 1 1 calc R . .
C23 C 0.7461(3) 0.77764(12) 0.52305(13) 0.0398(7) Uani 1 1 d . . .
H23 H 0.7670 0.7769 0.5714 0.048 Uiso 1 1 calc R . .
C24 C 0.7789(3) 0.82422(12) 0.48487(14) 0.0421(7) Uani 1 1 d . . .
H24 H 0.8213 0.8566 0.5065 0.050 Uiso 1 1 calc R . .
C25 C 0.7489(2) 0.82281(12) 0.41463(13) 0.0357(6) Uani 1 1 d . . .
H25 H 0.7723 0.8549 0.3886 0.043 Uiso 1 1 calc R . .
C26 C 0.4301(2) 0.75248(10) 0.32263(11) 0.0251(5) Uani 1 1 d . . .
H26A H 0.4815 0.7848 0.3429 0.030 Uiso 1 1 calc R . .
H26B H 0.3465 0.7647 0.3220 0.030 Uiso 1 1 calc R . .
C27 C 0.4551(2) 0.74067(10) 0.25036(11) 0.0244(5) Uani 1 1 d . . .
C28 C 0.5157(2) 0.77921(11) 0.21329(12) 0.0303(5) Uani 1 1 d . . .
H28 H 0.5483 0.8146 0.2334 0.036 Uiso 1 1 calc R . .
C29 C 0.5279(2) 0.76503(12) 0.14566(12) 0.0341(6) Uani 1 1 d . . .
H29 H 0.5707 0.7904 0.1193 0.041 Uiso 1 1 calc R . .
C30 C 0.4777(2) 0.71406(12) 0.11703(12) 0.0323(6) Uani 1 1 d . . .
H30 H 0.4821 0.7046 0.0703 0.039 Uiso 1 1 calc R . .
C31 C 0.4208(2) 0.67709(11) 0.15800(12) 0.0284(5) Uani 1 1 d . . .
H31 H 0.3876 0.6414 0.1389 0.034 Uiso 1 1 calc R . .
C32 C -0.0154(2) 0.71016(12) 0.36795(12) 0.0339(6) Uani 1 1 d . . .
H32A H -0.0783 0.7345 0.3842 0.041 Uiso 1 1 calc R . .
H32B H 0.0618 0.7234 0.3922 0.041 Uiso 1 1 calc R . .
C33 C -0.0348(2) 0.64667(12) 0.38527(12) 0.0330(6) Uani 1 1 d . . .
C34 C -0.0884(2) 0.62874(15) 0.44140(14) 0.0475(8) Uani 1 1 d . . .
H34 H -0.1197 0.6569 0.4700 0.057 Uiso 1 1 calc R . .
C35 C -0.0954(3) 0.56916(17) 0.45507(16) 0.0582(9) Uani 1 1 d . . .
H35 H -0.1307 0.5560 0.4936 0.070 Uiso 1 1 calc R . .
C36 C -0.0513(3) 0.52934(15) 0.41286(16) 0.0530(8) Uani 1 1 d . . .
H36 H -0.0558 0.4883 0.4214 0.064 Uiso 1 1 calc R . .
C37 C -0.0001(2) 0.54992(12) 0.35764(14) 0.0390(6) Uani 1 1 d . . .
H37 H 0.0304 0.5223 0.3281 0.047 Uiso 1 1 calc R . .
C38 C -0.1397(2) 0.71606(11) 0.25533(12) 0.0267(5) Uani 1 1 d . . .
H38A H -0.1503 0.7484 0.2214 0.032 Uiso 1 1 calc R . .
H38B H -0.1971 0.7222 0.2885 0.032 Uiso 1 1 calc R . .
C39 C -0.1670(2) 0.65874(10) 0.21881(11) 0.0249(5) Uani 1 1 d . . .
C40 C -0.2825(2) 0.64063(11) 0.19879(12) 0.0295(5) Uani 1 1 d . . .
H40 H -0.3468 0.6630 0.2113 0.035 Uiso 1 1 calc R . .
C41 C -0.3036(2) 0.58989(12) 0.16064(12) 0.0328(6) Uani 1 1 d . . .
H41 H -0.3825 0.5773 0.1463 0.039 Uiso 1 1 calc R . .
C42 C -0.2088(2) 0.55758(11) 0.14344(12) 0.0303(5) Uani 1 1 d . . .
H42 H -0.2215 0.5228 0.1167 0.036 Uiso 1 1 calc R . .
C43 C -0.0953(2) 0.57692(11) 0.16599(12) 0.0286(5) Uani 1 1 d . . .
H43 H -0.0298 0.5545 0.1551 0.034 Uiso 1 1 calc R . .
C44 C 0.0394(2) 0.77592(11) 0.27924(14) 0.0353(6) Uani 1 1 d . . .
H44A H 0.1100 0.7822 0.3135 0.042 Uiso 1 1 calc R . .
H44B H -0.0172 0.8083 0.2839 0.042 Uiso 1 1 calc R . .
C45 C 0.0753(2) 0.77698(11) 0.20855(14) 0.0355(6) Uani 1 1 d . . .
C46 C 0.0892(3) 0.82924(14) 0.17427(19) 0.0564(9) Uani 1 1 d . . .
H46 H 0.0735 0.8659 0.1945 0.068 Uiso 1 1 calc R . .
C47 C 0.1261(3) 0.82701(17) 0.1103(2) 0.0713(11) Uani 1 1 d . . .
H47 H 0.1371 0.8623 0.0860 0.086 Uiso 1 1 calc R . .
C48 C 0.1471(3) 0.77318(16) 0.08171(17) 0.0584(9) Uani 1 1 d . . .
H48 H 0.1725 0.7709 0.0376 0.070 Uiso 1 1 calc R . .
C49 C 0.1307(2) 0.72281(14) 0.11819(13) 0.0397(6) Uani 1 1 d . . .
H49 H 0.1444 0.6857 0.0984 0.048 Uiso 1 1 calc R . .
Cl1 Cl 0.2320(4) 0.38934(19) 0.37325(19) 0.0315(6) Uani 0.692(7) 1 d PD A 1
O4 O 0.2902(4) 0.39642(17) 0.44288(19) 0.0448(10) Uani 0.692(7) 1 d PD A 1
O5 O 0.1265(11) 0.4253(5) 0.3642(7) 0.045(3) Uani 0.692(7) 1 d PD A 1
O6 O 0.2027(4) 0.3287(2) 0.3616(2) 0.0438(11) Uani 0.692(7) 1 d PD A 1
O7 O 0.3128(3) 0.40859(18) 0.32734(18) 0.0606(15) Uani 0.692(7) 1 d PD A 1
Cl1' Cl 0.2219(9) 0.3768(4) 0.3615(4) 0.046(2) Uani 0.308(7) 1 d PD A 2
O4' O 0.3258(8) 0.3902(4) 0.4076(7) 0.062(3) Uani 0.308(7) 1 d PD A 2
O5' O 0.144(2) 0.4274(11) 0.3593(14) 0.041(5) Uani 0.308(7) 1 d PD A 2
O6' O 0.1635(10) 0.3269(5) 0.3881(7) 0.062(3) Uani 0.308(7) 1 d PD A 2
O7' O 0.2445(10) 0.3631(4) 0.2945(4) 0.081(4) Uani 0.308(7) 1 d PD A 2
Cl2 Cl 0.7311(6) 0.1402(3) 0.5621(4) 0.0490(17) Uani 0.447(6) 1 d PD B 1
O8 O 0.7685(4) 0.1485(3) 0.6334(3) 0.061(2) Uani 0.447(6) 1 d PD B 1
O9 O 0.6055(9) 0.1527(8) 0.5471(9) 0.050(5) Uani 0.447(6) 1 d PD B 1
O10 O 0.7583(5) 0.0829(3) 0.5441(4) 0.068(3) Uani 0.447(6) 1 d PD B 1
O11 O 0.7962(11) 0.1803(5) 0.5272(7) 0.164(7) Uani 0.447(6) 1 d PD B 1
Cl2' Cl 0.7268(6) 0.1416(3) 0.5506(3) 0.0426(12) Uani 0.553(6) 1 d PD B 2
O8' O 0.7548(5) 0.0941(4) 0.5954(4) 0.122(4) Uani 0.553(6) 1 d PD B 2
O9' O 0.6022(7) 0.1557(6) 0.5502(8) 0.051(4) Uani 0.553(6) 1 d PD B 2
O10' O 0.7452(4) 0.1233(2) 0.4831(2) 0.0656(17) Uani 0.553(6) 1 d PD B 2
O11' O 0.7971(4) 0.1911(3) 0.5658(4) 0.086(3) Uani 0.553(6) 1 d PD B 2
O12 O -0.5207(4) 0.5589(2) 0.0491(2) 0.0728(15) Uani 0.50 1 d P C -1
H12O H -0.5684 0.5754 0.0189 0.087 Uiso 0.50 1 calc PR C -1
C50 C -0.4724(6) 0.5164(3) 0.0232(3) 0.0529(17) Uani 0.50 1 d P C -1
H50A H -0.4032 0.5304 0.0029 0.079 Uiso 0.50 1 calc PR C -1
H50B H -0.5289 0.4983 -0.0125 0.079 Uiso 0.50 1 calc PR C -1
H50C H -0.4471 0.4873 0.0589 0.079 Uiso 0.50 1 calc PR C -1

loop_
_atom_site_aniso_label
_atom_site_aniso_U_11
_atom_site_aniso_U_22
_atom_site_aniso_U_33
_atom_site_aniso_U_23
_atom_site_aniso_U_13
_atom_site_aniso_U_12
Mn1 0.01958(18) 0.02212(19) 0.02451(18) -0.00399(14) 0.00467(13) 0.00156(14)
Mn2 0.01926(17) 0.02109(19) 0.02701(19) -0.00270(14) 0.00519(13) 0.00246(14)
O1 0.0232(8) 0.0295(9) 0.0369(9) -0.0099(7) 0.0024(7) 0.0046(7)
O2 0.0198(8) 0.0282(9) 0.0363(9) -0.0084(7) 0.0013(7) 0.0042(7)
O3 0.0219(8) 0.0255(9) 0.0308(9) -0.0055(7) 0.0053(7) 0.0018(7)
N1 0.0186(9) 0.0235(10) 0.0259(10) -0.0020(8) 0.0034(7) 0.0031(8)
N2 0.0223(9) 0.0223(10) 0.0233(9) -0.0012(8) 0.0075(7) 0.0021(8)
N3 0.0258(10) 0.0278(11) 0.0301(11) 0.0015(8) 0.0066(8) -0.0018(9)
N4 0.0272(11) 0.0315(12) 0.0282(10) 0.0038(9) 0.0048(8) -0.0038(9)
N5 0.0209(10) 0.0287(11) 0.0259(10) -0.0011(8) 0.0041(8) 0.0020(8)
N6 0.0229(10) 0.0249(11) 0.0305(10) -0.0021(8) 0.0054(8) 0.0029(8)
N7 0.0249(10) 0.0335(12) 0.0323(11) 0.0053(9) 0.0050(8) 0.0026(9)
N8 0.0234(10) 0.0225(10) 0.0265(10) 0.0015(8) 0.0046(8) 0.0027(8)
N9 0.0237(10) 0.0330(12) 0.0361(12) 0.0050(9) 0.0071(9) 0.0033(9)
C1 0.0256(12) 0.0228(12) 0.0215(11) 0.0026(9) 0.0090(9) 0.0031(10)
C2 0.0260(12) 0.0302(14) 0.0293(12) 0.0041(10) 0.0055(10) 0.0039(11)
C3 0.0273(13) 0.0310(14) 0.0408(14) 0.0073(11) 0.0101(11) 0.0106(11)
C4 0.0369(15) 0.0245(14) 0.0524(16) -0.0019(12) 0.0134(12) 0.0076(12)
C5 0.0318(13) 0.0256(13) 0.0375(14) -0.0041(10) 0.0079(11) 0.0012(11)
C6 0.0256(12) 0.0217(12) 0.0238(11) 0.0036(9) 0.0101(9) 0.0021(10)
C7 0.0254(12) 0.0197(12) 0.0222(11) 0.0016(9) 0.0076(9) 0.0005(10)
C8 0.0269(12) 0.0165(11) 0.0251(11) -0.0024(9) 0.0047(9) 0.0038(10)
C9 0.0308(13) 0.0212(12) 0.0282(12) 0.0033(9) 0.0070(10) 0.0018(10)
C10 0.0423(15) 0.0347(15) 0.0241(12) -0.0016(10) 0.0001(11) 0.0073(12)
C11 0.0339(14) 0.0290(14) 0.0385(14) -0.0050(11) -0.0078(11) 0.0034(12)
C12 0.0294(13) 0.0233(13) 0.0424(15) 0.0022(11) 0.0039(11) -0.0019(11)
C13 0.0344(13) 0.0263(13) 0.0286(13) 0.0023(10) 0.0091(10) 0.0030(11)
C14 0.0288(12) 0.0310(13) 0.0243(12) -0.0060(10) 0.0097(10) -0.0028(11)
C15 0.0242(12) 0.0332(14) 0.0268(12) -0.0015(10) 0.0081(9) -0.0038(10)
C16 0.0462(16) 0.0472(17) 0.0281(13) -0.0023(12) 0.0129(12) -0.0098(14)
C17 0.0554(19) 0.062(2) 0.0331(15) 0.0146(14) 0.0109(13) -0.0057(16)
C18 0.0465(17) 0.0417(17) 0.0488(17) 0.0174(14) 0.0116(13) -0.0050(14)
C19 0.0361(15) 0.0320(15) 0.0434(15) 0.0054(12) 0.0089(12) -0.0036(12)
C20 0.0223(11) 0.0226(12) 0.0255(11) -0.0006(9) 0.0061(9) 0.0032(10)
C21 0.0248(12) 0.0246(12) 0.0229(11) 0.0003(9) 0.0060(9) 0.0045(10)
C22 0.0378(14) 0.0273(13) 0.0258(12) 0.0023(10) 0.0059(10) 0.0008(11)
C23 0.0583(18) 0.0354(15) 0.0245(13) -0.0023(11) 0.0006(12) -0.0051(13)
C24 0.0538(18) 0.0320(15) 0.0385(15) -0.0046(12) -0.0013(13) -0.0100(13)
C25 0.0393(15) 0.0310(14) 0.0367(14) 0.0049(11) 0.0044(11) -0.0073(12)
C26 0.0233(11) 0.0218(12) 0.0305(12) -0.0012(10) 0.0050(9) 0.0017(10)
C27 0.0207(11) 0.0250(12) 0.0271(12) 0.0015(9) 0.0017(9) 0.0044(10)
C28 0.0291(13) 0.0278(13) 0.0338(13) 0.0059(10) 0.0031(10) 0.0014(11)
C29 0.0309(13) 0.0401(16) 0.0313(13) 0.0123(11) 0.0048(11) -0.0023(12)
C30 0.0278(13) 0.0473(16) 0.0218(12) 0.0045(11) 0.0030(10) 0.0023(12)
C31 0.0230(12) 0.0362(14) 0.0258(12) -0.0025(10) 0.0023(9) 0.0025(11)
C32 0.0328(14) 0.0425(16) 0.0267(12) -0.0073(11) 0.0048(10) 0.0136(12)
C33 0.0215(12) 0.0489(17) 0.0289(13) 0.0049(11) 0.0042(10) 0.0096(12)
C34 0.0326(15) 0.078(2) 0.0337(15) 0.0112(14) 0.0103(12) 0.0191(15)
C35 0.0395(17) 0.086(3) 0.0508(19) 0.0358(18) 0.0135(14) 0.0094(17)
C36 0.0450(17) 0.056(2) 0.058(2) 0.0269(16) 0.0082(15) 0.0015(16)
C37 0.0345(14) 0.0390(16) 0.0430(15) 0.0117(12) 0.0028(12) 0.0016(12)
C38 0.0215(11) 0.0288(13) 0.0307(12) 0.0015(10) 0.0058(9) 0.0061(10)
C39 0.0239(12) 0.0306(13) 0.0214(11) 0.0080(9) 0.0071(9) 0.0038(10)
C40 0.0229(12) 0.0397(15) 0.0262(12) 0.0037(11) 0.0048(10) 0.0046(11)
C41 0.0256(12) 0.0448(16) 0.0280(13) 0.0017(11) 0.0035(10) -0.0055(12)
C42 0.0313(13) 0.0324(14) 0.0272(12) -0.0006(10) 0.0030(10) -0.0046(11)
C43 0.0271(12) 0.0285(13) 0.0307(13) 0.0012(10) 0.0050(10) 0.0037(11)
C44 0.0307(14) 0.0221(13) 0.0541(17) -0.0075(11) 0.0090(12) 0.0016(11)
C45 0.0228(12) 0.0281(14) 0.0567(17) 0.0061(12) 0.0092(12) 0.0034(11)
C46 0.0464(18) 0.0341(17) 0.095(3) 0.0179(17) 0.0323(18) 0.0071(14)
C47 0.066(2) 0.056(2) 0.100(3) 0.043(2) 0.038(2) 0.0161(19)
C48 0.0489(19) 0.075(3) 0.056(2) 0.0321(18) 0.0243(15) 0.0116(17)
C49 0.0295(14) 0.0534(18) 0.0372(15) 0.0078(13) 0.0081(11) 0.0037(13)
Cl1 0.0352(9) 0.0310(11) 0.0302(11) 0.0085(9) 0.0118(9) 0.0034(7)
O4 0.057(2) 0.0369(19) 0.037(2) -0.0003(15) -0.0031(16) -0.0033(16)
O5 0.041(3) 0.032(4) 0.062(5) 0.006(3) 0.010(3) 0.010(2)
O6 0.051(3) 0.019(2) 0.058(3) -0.0081(18) -0.0044(18) 0.0043(18)
O7 0.050(2) 0.083(3) 0.053(2) 0.028(2) 0.0276(16) 0.0045(19)
Cl1' 0.049(3) 0.053(5) 0.036(3) 0.009(3) 0.005(2) 0.024(3)
O4' 0.038(5) 0.033(4) 0.102(9) 0.010(5) -0.035(5) -0.007(4)
O5' 0.043(9) 0.047(10) 0.031(7) 0.002(6) 0.004(6) 0.017(7)
O6' 0.046(6) 0.055(6) 0.078(8) 0.026(6) -0.013(5) -0.011(5)
O7' 0.119(9) 0.088(8) 0.038(4) 0.011(4) 0.015(5) 0.065(7)
Cl2 0.048(3) 0.032(2) 0.075(4) -0.004(2) 0.038(3) 0.004(2)
O8 0.033(3) 0.082(4) 0.068(4) -0.045(3) 0.006(2) -0.007(3)
O9 0.046(8) 0.063(9) 0.039(7) -0.001(6) -0.004(5) 0.041(6)
O10 0.068(4) 0.042(4) 0.090(5) -0.039(4) -0.009(4) 0.021(3)
O11 0.185(11) 0.121(11) 0.220(14) 0.093(10) 0.153(11) 0.026(8)
Cl2' 0.053(2) 0.0436(19) 0.0305(10) -0.0005(9) 0.0031(10) 0.0202(14)
O8' 0.062(3) 0.167(9) 0.144(7) 0.133(7) 0.044(4) 0.061(4)
O9' 0.046(7) 0.045(6) 0.061(8) -0.012(5) 0.005(5) -0.003(5)
O10' 0.076(3) 0.077(4) 0.048(3) -0.023(2) 0.027(2) -0.007(2)
O11' 0.031(2) 0.081(4) 0.140(6) -0.067(5) -0.011(3) -0.003(3)
O12 0.054(3) 0.094(4) 0.062(3) 0.017(3) -0.024(2) -0.027(3)
C50 0.043(4) 0.066(5) 0.054(4) -0.001(3) 0.026(3) 0.033(3)

loop_
_atom_type_symbol
_atom_type_description
_atom_type_scat_dispersion_real
_atom_type_scat_dispersion_imag
_atom_type_scat_source
C C 0.0033 0.0016 'International Tables Vol C Tables 4.2.6.8 and 6.1.1.4'
H H 0.0000 0.0000 'International Tables Vol C Tables 4.2.6.8 and 6.1.1.4'
N N 0.0061 0.0033 'International Tables Vol C Tables 4.2.6.8 and 6.1.1.4'
O O 0.0106 0.0060 'International Tables Vol C Tables 4.2.6.8 and 6.1.1.4'
Cl Cl 0.1484 0.1585 'International Tables Vol C Tables 4.2.6.8 and 6.1.1.4'
Mn Mn 0.3368 0.7283 'International Tables Vol C Tables 4.2.6.8 and 6.1.1.4'

loop_
_geom_angle_atom_site_label_1
_geom_angle_atom_site_label_2
_geom_angle_atom_site_label_3
_geom_angle
Mn2 Mn1 O1 150.13(5)
Mn2 Mn1 O3 29.56(5)
Mn2 Mn1 N1 62.24(5)
Mn2 Mn1 N2 116.68(5)
Mn2 Mn1 N3 103.53(5)
Mn2 Mn1 N5 92.46(5)
O1 Mn1 O3 179.39(8)
O1 Mn1 N1 88.02(7)
O1 Mn1 N2 92.67(7)
O1 Mn1 N3 88.22(7)
O1 Mn1 N5 89.01(7)
O3 Mn1 N1 91.63(7)
O3 Mn1 N2 87.73(7)
O3 Mn1 N3 91.43(7)
O3 Mn1 N5 91.54(7)
N1 Mn1 N2 174.77(7)
N1 Mn1 N3 109.33(8)
N1 Mn1 N5 98.32(7)
N2 Mn1 N3 75.87(7)
N2 Mn1 N5 76.52(7)
N3 Mn1 N5 152.08(7)
Mn1 Mn2 O2 64.94(5)
Mn1 Mn2 O3 30.24(5)
Mn1 Mn2 N6 124.70(5)
Mn1 Mn2 N7 100.06(5)
Mn1 Mn2 N8 152.96(5)
Mn1 Mn2 N9 100.90(5)
O2 Mn2 O3 95.15(7)
O2 Mn2 N6 170.21(7)
O2 Mn2 N7 101.85(7)
O2 Mn2 N8 88.17(7)
O2 Mn2 N9 106.14(8)
O3 Mn2 N6 94.46(7)
O3 Mn2 N7 93.01(7)
O3 Mn2 N8 174.44(7)
O3 Mn2 N9 94.50(7)
N6 Mn2 N7 75.75(7)
N6 Mn2 N8 82.10(7)
N6 Mn2 N9 74.92(7)
N7 Mn2 N8 81.92(7)
N7 Mn2 N9 150.18(7)
N8 Mn2 N9 88.85(7)
Mn1 O1 C1 132.21(14)
Mn2 O2 N1 117.91(12)
Mn1 O3 Mn2 120.19(9)
Mn1 N1 O2 114.35(13)
Mn1 N1 C7 131.22(15)
O2 N1 C7 114.26(17)
Mn1 N2 C14 104.60(13)
Mn1 N2 C20 112.43(13)
Mn1 N2 C26 104.50(13)
C14 N2 C20 111.50(17)
C14 N2 C26 111.74(17)
C20 N2 C26 111.66(17)
Mn1 N3 C15 113.79(15)
Mn1 N3 C19 126.94(17)
C15 N3 C19 119.2(2)
C21 N4 C25 117.0(2)
Mn1 N5 C27 113.21(14)
Mn1 N5 C31 126.93(16)
C27 N5 C31 118.9(2)
Mn2 N6 C32 107.85(14)
Mn2 N6 C38 108.35(13)
Mn2 N6 C44 108.06(14)
C32 N6 C38 111.75(18)
C32 N6 C44 110.50(19)
C38 N6 C44 110.20(18)
Mn2 N7 C33 113.74(17)
Mn2 N7 C37 127.32(18)
C33 N7 C37 118.9(2)
Mn2 N8 C39 114.89(15)
Mn2 N8 C43 124.20(16)
C39 N8 C43 119.7(2)
Mn2 N9 C45 112.84(16)
Mn2 N9 C49 127.97(18)
C45 N9 C49 118.7(2)
O1 C1 C2 117.3(2)
O1 C1 C6 124.2(2)
C2 C1 C6 118.4(2)
C1 C2 C3 121.4(2)
C2 C3 C4 120.4(2)
C3 C4 C5 119.3(2)
C4 C5 C6 121.8(2)
C1 C6 C5 118.6(2)
C1 C6 C7 122.9(2)
C5 C6 C7 118.6(2)
N1 C7 C6 120.7(2)
N1 C7 C8 117.27(19)
C6 C7 C8 122.04(19)
C7 C8 C9 120.7(2)
C7 C8 C13 119.0(2)
C9 C8 C13 120.0(2)
C8 C9 C12 119.7(2)
C11 C10 C13 120.3(2)
C10 C11 C12 119.9(2)
C9 C12 C11 120.4(2)
C8 C13 C10 119.6(2)
N2 C14 C15 109.88(18)
N3 C15 C14 116.0(2)
N3 C15 C16 121.3(2)
C14 C15 C16 122.7(2)
C15 C16 C17 119.3(3)
C16 C17 C18 119.2(3)
C17 C18 C19 118.8(3)
N3 C19 C18 122.2(3)
N2 C20 C21 114.64(18)
N4 C21 C20 116.11(19)
N4 C21 C22 122.5(2)
C20 C21 C22 121.4(2)
C21 C22 C23 119.4(2)
C22 C23 C24 118.7(2)
C23 C24 C25 118.6(2)
N4 C25 C24 123.8(2)
N2 C26 C27 109.84(18)
N5 C27 C26 114.4(2)
N5 C27 C28 122.1(2)
C26 C27 C28 123.5(2)
C27 C28 C29 118.4(2)
C28 C29 C30 119.8(2)
C29 C30 C31 118.3(2)
N5 C31 C30 122.5(2)
N6 C32 C33 111.8(2)
N7 C33 C32 114.9(2)
N7 C33 C34 121.4(3)
C32 C33 C34 123.6(2)
C33 C34 C35 118.9(3)
C34 C35 C36 119.7(3)
C35 C36 C37 118.6(3)
N7 C37 C36 122.4(3)
N6 C38 C39 113.40(18)
N8 C39 C38 117.6(2)
N8 C39 C40 120.7(2)
C38 C39 C40 121.6(2)
C39 C40 C41 119.7(2)
C40 C41 C42 119.3(2)
C41 C42 C43 118.6(2)
N8 C43 C42 121.9(2)
N6 C44 C45 111.0(2)
N9 C45 C44 116.2(2)
N9 C45 C46 122.0(3)
C44 C45 C46 121.8(3)
C45 C46 C47 118.7(3)
C46 C47 C48 119.5(3)
C47 C48 C49 118.9(3)
N9 C49 C48 122.1(3)
O4 Cl1 O5 108.9(6)
O4 Cl1 O6 109.1(3)
O4 Cl1 O7 107.9(3)
O5 Cl1 O6 110.7(6)
O5 Cl1 O7 109.9(7)
O6 Cl1 O7 110.4(4)
O4' Cl1' O5' 107.7(12)
O4' Cl1' O6' 108.7(8)
O4' Cl1' O7' 113.8(10)
O5' Cl1' O6' 108.9(15)
O5' Cl1' O7' 109.4(13)
O6' Cl1' O7' 108.2(9)
O8 Cl2 O9 109.6(9)
O8 Cl2 O10 108.9(6)
O8 Cl2 O11 106.5(7)
O9 Cl2 O10 112.2(9)
O9 Cl2 O11 110.0(9)
O10 Cl2 O11 109.4(8)
O8' Cl2' O9' 108.3(7)
O8' Cl2' O10' 108.0(6)
O8' Cl2' O11' 114.1(7)
O9' Cl2' O10' 108.6(7)
O9' Cl2' O11' 110.9(7)
O10' Cl2' O11' 106.7(5)

loop_
_geom_bond_atom_site_label_1
_geom_bond_atom_site_label_2
_geom_bond_distance
Mn1 Mn2 3.1215(5)
Mn1 O1 1.8729(16)
Mn1 O3 1.8190(15)
Mn1 N1 2.0188(18)
Mn1 N2 2.2211(19)
Mn1 N3 2.2074(19)
Mn1 N5 2.239(2)
Mn2 O2 1.8883(16)
Mn2 O3 1.7819(15)
Mn2 N6 2.1612(19)
Mn2 N7 2.270(2)
Mn2 N8 2.0586(19)
Mn2 N9 2.252(2)
O1 C1 1.323(3)
O2 N1 1.389(2)
N1 C7 1.302(3)
N2 C14 1.488(3)
N2 C20 1.497(3)
N2 C26 1.485(3)
N3 C15 1.340(3)
N3 C19 1.339(3)
N4 C21 1.348(3)
N4 C25 1.341(3)
N5 C27 1.345(3)
N5 C31 1.341(3)
N6 C32 1.485(3)
N6 C38 1.500(3)
N6 C44 1.481(3)
N7 C33 1.336(3)
N7 C37 1.347(3)
N8 C39 1.347(3)
N8 C43 1.345(3)
N9 C45 1.343(3)
N9 C49 1.345(3)
C1 C2 1.406(3)
C1 C6 1.408(3)
C2 C3 1.372(3)
C3 C4 1.383(4)
C4 C5 1.373(4)
C5 C6 1.407(3)
C6 C7 1.465(3)
C7 C8 1.496(3)
C8 C9 1.392(3)
C8 C13 1.384(3)
C9 C12 1.384(3)
C10 C11 1.382(4)
C10 C13 1.392(3)
C11 C12 1.380(4)
C14 C15 1.509(3)
C15 C16 1.384(3)
C16 C17 1.378(4)
C17 C18 1.377(4)
C18 C19 1.378(4)
C20 C21 1.508(3)
C21 C22 1.380(3)
C22 C23 1.380(4)
C23 C24 1.376(4)
C24 C25 1.378(4)
C26 C27 1.508(3)
C27 C28 1.380(3)
C28 C29 1.392(3)
C29 C30 1.379(4)
C30 C31 1.381(3)
C32 C33 1.505(4)
C33 C34 1.388(4)
C34 C35 1.385(5)
C35 C36 1.366(5)
C36 C37 1.377(4)
C38 C39 1.500(3)
C39 C40 1.385(3)
C40 C41 1.380(4)
C41 C42 1.382(4)
C42 C43 1.382(3)
C44 C45 1.498(4)
C45 C46 1.384(4)
C46 C47 1.377(5)
C47 C48 1.380(5)
C48 C49 1.376(4)
Cl1 O4 1.450(5)
Cl1 O5 1.444(7)
Cl1 O6 1.430(5)
Cl1 O7 1.437(4)
Cl1' O4' 1.427(10)
Cl1' O5' 1.453(12)
Cl1' O6' 1.444(10)
Cl1' O7' 1.408(9)
Cl2 O8 1.422(8)
Cl2 O9 1.449(9)
Cl2 O10 1.395(8)
Cl2 O11 1.407(9)
Cl2' O8' 1.404(7)
Cl2' O9' 1.453(8)
Cl2' O10' 1.430(7)
Cl2' O11' 1.391(7)
O12 C50 1.252(8)

loop_
_geom_torsion_atom_site_label_1
_geom_torsion_atom_site_label_2
_geom_torsion_atom_site_label_3
_geom_torsion_atom_site_label_4
_geom_torsion
O1 Mn1 Mn2 O2 1.89(13)
O1 Mn1 Mn2 O3 178.93(15)
O1 Mn1 Mn2 N6 179.92(13)
O1 Mn1 Mn2 N7 100.37(12)
O1 Mn1 Mn2 N8 8.44(17)
O1 Mn1 Mn2 N9 -100.96(12)
O3 Mn1 Mn2 O2 -177.04(12)
O3 Mn1 Mn2 N6 0.99(12)
O3 Mn1 Mn2 N7 -78.56(12)
O3 Mn1 Mn2 N8 -170.49(16)
O3 Mn1 Mn2 N9 80.11(12)
N1 Mn1 Mn2 O2 -3.93(8)
N1 Mn1 Mn2 O3 173.10(12)
N1 Mn1 Mn2 N6 174.10(9)
N1 Mn1 Mn2 N7 94.54(8)
N1 Mn1 Mn2 N8 2.62(13)
N1 Mn1 Mn2 N9 -106.79(8)
N2 Mn1 Mn2 O2 170.31(8)
N2 Mn1 Mn2 O3 -12.65(12)
N2 Mn1 Mn2 N6 -11.66(8)
N2 Mn1 Mn2 N7 -91.21(8)
N2 Mn1 Mn2 N8 176.86(13)
N2 Mn1 Mn2 N9 67.46(8)
N3 Mn1 Mn2 O2 -108.89(8)
N3 Mn1 Mn2 O3 68.14(12)
N3 Mn1 Mn2 N6 69.14(8)
N3 Mn1 Mn2 N7 -10.42(8)
N3 Mn1 Mn2 N8 -102.34(13)
N3 Mn1 Mn2 N9 148.25(8)
N5 Mn1 Mn2 O2 94.18(8)
N5 Mn1 Mn2 O3 -88.78(11)
N5 Mn1 Mn2 N6 -87.79(8)
N5 Mn1 Mn2 N7 -167.34(7)
N5 Mn1 Mn2 N8 100.73(13)
N5 Mn1 Mn2 N9 -8.68(7)
Mn2 Mn1 O1 C1 -14.9(3)
O3 Mn1 O1 C1 45(7)
N1 Mn1 O1 C1 -9.8(2)
N2 Mn1 O1 C1 175.4(2)
N3 Mn1 O1 C1 99.7(2)
N5 Mn1 O1 C1 -108.1(2)
Mn1 Mn2 O2 N1 5.73(12)
O3 Mn2 O2 N1 4.23(15)
N6 Mn2 O2 N1 -164.7(4)
N7 Mn2 O2 N1 -89.95(15)
N8 Mn2 O2 N1 -171.30(15)
N9 Mn2 O2 N1 100.43(15)
O2 Mn2 O3 Mn1 2.70(11)
N6 Mn2 O3 Mn1 -179.18(10)
N7 Mn2 O3 Mn1 104.89(10)
N8 Mn2 O3 Mn1 129.2(7)
N9 Mn2 O3 Mn1 -103.99(10)
O1 Mn1 O3 Mn2 -61(7)
N1 Mn1 O3 Mn2 -6.10(11)
N2 Mn1 O3 Mn2 168.71(10)
N3 Mn1 O3 Mn2 -115.49(10)
N5 Mn1 O3 Mn2 92.27(10)
Mn2 O2 N1 Mn1 -8.83(18)
Mn2 O2 N1 C7 175.45(15)
Mn2 Mn1 N1 O2 5.32(11)
Mn2 Mn1 N1 C7 -179.9(2)
O1 Mn1 N1 O2 -171.78(14)
O1 Mn1 N1 C7 3.0(2)
O3 Mn1 N1 O2 8.72(14)
O3 Mn1 N1 C7 -176.5(2)
N2 Mn1 N1 O2 -74.1(8)
N2 Mn1 N1 C7 100.7(8)
N3 Mn1 N1 O2 100.81(14)
N3 Mn1 N1 C7 -84.4(2)
N5 Mn1 N1 O2 -83.07(14)
N5 Mn1 N1 C7 91.7(2)
Mn2 Mn1 N2 C14 63.14(14)
Mn2 Mn1 N2 C20 -175.71(12)
Mn2 Mn1 N2 C26 -54.42(13)
O1 Mn1 N2 C14 -122.60(14)
O1 Mn1 N2 C20 -1.45(14)
O1 Mn1 N2 C26 119.83(13)
O3 Mn1 N2 C14 56.93(14)
O3 Mn1 N2 C20 178.09(14)
O3 Mn1 N2 C26 -60.63(13)
N1 Mn1 N2 C14 140.0(7)
N1 Mn1 N2 C20 -98.9(8)
N1 Mn1 N2 C26 22.4(8)
N3 Mn1 N2 C14 -35.12(13)
N3 Mn1 N2 C20 86.04(14)
N3 Mn1 N2 C26 -152.68(14)
N5 Mn1 N2 C14 149.06(14)
N5 Mn1 N2 C20 -89.79(14)
N5 Mn1 N2 C26 31.49(13)
Mn2 Mn1 N3 C15 -95.54(16)
Mn2 Mn1 N3 C19 87.2(2)
O1 Mn1 N3 C15 112.23(17)
O1 Mn1 N3 C19 -65.0(2)
O3 Mn1 N3 C15 -68.27(17)
O3 Mn1 N3 C19 114.5(2)
N1 Mn1 N3 C15 -160.50(16)
N1 Mn1 N3 C19 22.3(2)
N2 Mn1 N3 C15 19.02(16)
N2 Mn1 N3 C19 -158.2(2)
N5 Mn1 N3 C15 27.7(3)
N5 Mn1 N3 C19 -149.51(19)
Mn2 Mn1 N5 C27 107.07(15)
Mn2 Mn1 N5 C31 -84.41(18)
O1 Mn1 N5 C27 -102.77(16)
O1 Mn1 N5 C31 65.75(18)
O3 Mn1 N5 C27 77.51(15)
O3 Mn1 N5 C31 -113.97(18)
N1 Mn1 N5 C27 169.38(15)
N1 Mn1 N5 C31 -22.11(19)
N2 Mn1 N5 C27 -9.79(15)
N2 Mn1 N5 C31 158.73(19)
N3 Mn1 N5 C27 -18.5(2)
N3 Mn1 N5 C31 150.06(18)
Mn1 Mn2 N6 C32 -61.34(16)
Mn1 Mn2 N6 C38 177.54(12)
Mn1 Mn2 N6 C44 58.14(16)
O2 Mn2 N6 C32 108.1(4)
O2 Mn2 N6 C38 -13.0(5)
O2 Mn2 N6 C44 -132.4(4)
O3 Mn2 N6 C32 -60.83(16)
O3 Mn2 N6 C38 178.04(14)
O3 Mn2 N6 C44 58.64(16)
N7 Mn2 N6 C32 31.15(15)
N7 Mn2 N6 C38 -89.98(15)
N7 Mn2 N6 C44 150.63(16)
N8 Mn2 N6 C32 114.77(16)
N8 Mn2 N6 C38 -6.36(14)
N8 Mn2 N6 C44 -125.76(16)
N9 Mn2 N6 C32 -154.30(16)
N9 Mn2 N6 C38 84.58(15)
N9 Mn2 N6 C44 -34.82(15)
Mn1 Mn2 N7 C33 107.65(16)
Mn1 Mn2 N7 C37 -73.1(2)
O2 Mn2 N7 C33 173.93(16)
O2 Mn2 N7 C37 -6.9(2)
O3 Mn2 N7 C33 78.02(17)
O3 Mn2 N7 C37 -102.8(2)
N6 Mn2 N7 C33 -15.82(16)
N6 Mn2 N7 C37 163.4(2)
N8 Mn2 N7 C33 -99.67(17)
N8 Mn2 N7 C37 79.6(2)
N9 Mn2 N7 C33 -26.4(2)
N9 Mn2 N7 C37 152.78(19)
Mn1 Mn2 N8 C39 167.52(11)
Mn1 Mn2 N8 C43 0.4(3)
O2 Mn2 N8 C39 173.45(16)
O2 Mn2 N8 C43 6.33(18)
O3 Mn2 N8 C39 46.7(8)
O3 Mn2 N8 C43 -120.4(7)
N6 Mn2 N8 C39 -5.42(16)
N6 Mn2 N8 C43 -172.55(19)
N7 Mn2 N8 C39 71.20(16)
N7 Mn2 N8 C43 -95.92(19)
N9 Mn2 N8 C39 -80.36(16)
N9 Mn2 N8 C43 112.52(19)
Mn1 Mn2 N9 C45 -100.18(16)
Mn1 Mn2 N9 C49 72.0(2)
O2 Mn2 N9 C45 -167.02(16)
O2 Mn2 N9 C49 5.1(2)
O3 Mn2 N9 C45 -70.33(17)
O3 Mn2 N9 C49 101.8(2)
N6 Mn2 N9 C45 23.09(16)
N6 Mn2 N9 C49 -164.7(2)
N7 Mn2 N9 C45 33.7(3)
N7 Mn2 N9 C49 -154.09(19)
N8 Mn2 N9 C45 105.21(17)
N8 Mn2 N9 C49 -82.6(2)
Mn1 O1 C1 C2 -170.85(16)
Mn1 O1 C1 C6 11.2(3)
O1 C1 C2 C3 -176.2(2)
C6 C1 C2 C3 1.8(3)
C1 C2 C3 C4 -0.7(4)
C2 C3 C4 C5 -1.0(4)
C3 C4 C5 C6 1.5(4)
C4 C5 C6 C1 -0.3(4)
C4 C5 C6 C7 179.1(2)
O1 C1 C6 C5 176.6(2)
O1 C1 C6 C7 -2.8(3)
C2 C1 C6 C5 -1.3(3)
C2 C1 C6 C7 179.3(2)
Mn1 N1 C7 C6 2.1(3)
Mn1 N1 C7 C8 -176.45(15)
O2 N1 C7 C6 176.96(18)
O2 N1 C7 C8 -1.6(3)
C1 C6 C7 N1 -3.5(3)
C1 C6 C7 C8 175.0(2)
C5 C6 C7 N1 177.1(2)
C5 C6 C7 C8 -4.3(3)
N1 C7 C8 C9 -75.5(3)
N1 C7 C8 C13 98.2(3)
C6 C7 C8 C9 105.9(3)
C6 C7 C8 C13 -80.4(3)
C7 C8 C9 C12 172.9(2)
C13 C8 C9 C12 -0.7(3)
C13 C10 C11 C12 -0.5(4)
C10 C11 C12 C9 0.3(4)
C8 C9 C12 C11 0.3(4)
C7 C8 C13 C10 -173.2(2)
C9 C8 C13 C10 0.5(3)
C11 C10 C13 C8 0.1(4)
Mn1 N2 C14 C15 47.3(2)
C20 N2 C14 C15 -74.4(2)
C26 N2 C14 C15 159.82(19)
Mn1 N3 C15 C14 2.4(3)
Mn1 N3 C15 C16 -178.6(2)
C19 N3 C15 C14 179.8(2)
C19 N3 C15 C16 -1.1(4)
N2 C14 C15 N3 -34.8(3)
N2 C14 C15 C16 146.1(2)
N3 C15 C16 C17 1.2(4)
C14 C15 C16 C17 -179.8(3)
C15 C16 C17 C18 -0.9(4)
C16 C17 C18 C19 0.6(4)
Mn1 N3 C19 C18 177.9(2)
C15 N3 C19 C18 0.8(4)
C17 C18 C19 N3 -0.6(4)
Mn1 N2 C20 C21 176.64(14)
C14 N2 C20 C21 -66.2(2)
C26 N2 C20 C21 59.5(2)
C25 N4 C21 C20 178.1(2)
C25 N4 C21 C22 -2.4(3)
N2 C20 C21 N4 -83.6(2)
N2 C20 C21 C22 96.9(3)
N4 C21 C22 C23 1.5(4)
C20 C21 C22 C23 -179.0(2)
C21 C22 C23 C24 0.4(4)
C22 C23 C24 C25 -1.4(4)
C21 N4 C25 C24 1.4(4)
C23 C24 C25 N4 0.5(4)
Mn1 N2 C26 C27 -49.54(19)
C14 N2 C26 C27 -162.09(18)
C20 N2 C26 C27 72.3(2)
Mn1 N5 C27 C26 -15.2(2)
Mn1 N5 C27 C28 166.37(18)
C31 N5 C27 C26 175.27(19)
C31 N5 C27 C28 -3.2(3)
N2 C26 C27 N5 45.1(3)
N2 C26 C27 C28 -136.5(2)
N5 C27 C28 C29 1.7(3)
C26 C27 C28 C29 -176.6(2)
C27 C28 C29 C30 1.4(4)
C28 C29 C30 C31 -2.9(4)
Mn1 N5 C31 C30 -166.40(17)
C27 N5 C31 C30 1.5(3)
C29 C30 C31 N5 1.5(4)
Mn2 N6 C32 C33 -44.1(2)
C38 N6 C32 C33 74.9(2)
C44 N6 C32 C33 -162.0(2)
Mn2 N7 C33 C32 -3.9(3)
Mn2 N7 C33 C34 178.78(19)
C37 N7 C33 C32 176.8(2)
C37 N7 C33 C34 -0.5(4)
N6 C32 C33 N7 32.2(3)
N6 C32 C33 C34 -150.6(2)
N7 C33 C34 C35 1.0(4)
C32 C33 C34 C35 -176.1(3)
C33 C34 C35 C36 -0.9(4)
C34 C35 C36 C37 0.3(5)
Mn2 N7 C37 C36 -179.3(2)
C33 N7 C37 C36 -0.1(4)
C35 C36 C37 N7 0.2(4)
Mn2 N6 C38 C39 16.2(2)
C32 N6 C38 C39 -102.5(2)
C44 N6 C38 C39 134.2(2)
Mn2 N8 C39 C38 16.8(2)
Mn2 N8 C39 C40 -166.43(17)
C43 N8 C39 C38 -175.4(2)
C43 N8 C39 C40 1.3(3)
N6 C38 C39 N8 -22.6(3)
N6 C38 C39 C40 160.7(2)
N8 C39 C40 C41 -1.7(3)
C38 C39 C40 C41 174.9(2)
C39 C40 C41 C42 0.5(4)
C40 C41 C42 C43 0.9(4)
Mn2 N8 C43 C42 166.68(17)
C39 N8 C43 C42 0.1(3)
C41 C42 C43 N8 -1.2(4)
Mn2 N6 C44 C45 43.4(2)
C32 N6 C44 C45 161.2(2)
C38 N6 C44 C45 -74.8(2)
Mn2 N9 C45 C44 -5.7(3)
Mn2 N9 C45 C46 172.8(2)
C49 N9 C45 C44 -178.7(2)
C49 N9 C45 C46 -0.1(4)
N6 C44 C45 N9 -25.0(3)
N6 C44 C45 C46 156.5(3)
N9 C45 C46 C47 -0.6(5)
C44 C45 C46 C47 177.9(3)
C45 C46 C47 C48 0.7(5)
C46 C47 C48 C49 -0.1(5)
Mn2 N9 C49 C48 -171.0(2)
C45 N9 C49 C48 0.7(4)
C47 C48 C49 N9 -0.6(5)
